data_7714813
loop_
_publ_author_name
'Liang, Chun-Jie'
'Wu, Run-Chun'
'Huang, Xiao-Qiong'
'Qin, Qi-Pin'
'Liang, Hong'
'Tan, Ming-Xiong'

_publ_section_title
;
 Synthesis and anticancer mechanisms of four novel platinum(II)
 4'-substituted-2,2':6',2''-terpyridine complexes.
;
_journal_issue 5
_journal_name_full 'Dalton transactions (Cambridge, England : 2003)'
_journal_page_first 2143
_journal_page_last 2152
_journal_paper_doi 10.1039/d3dt03197g
_journal_volume 53
_journal_year 2024
_chemical_formula_moiety 'C19 H13 Cl N5 Pt, C2 H6 Cl3 O Pt S, C3 H6 O'
_chemical_formula_sum 'C24 H25 Cl4 N5 O2 Pt2 S'
_chemical_formula_weight 979.53
_space_group_crystal_system triclinic
_space_group_IT_number 2
_space_group_name_Hall '-P 1'
_space_group_name_H-M_alt 'P -1'
_atom_sites_solution_hydrogens geom
_atom_sites_solution_primary iterative
_audit_creation_date 2023-11-27
_audit_creation_method
;
Olex2 1.2
(compiled 2018.05.29 svn.r3508 for OlexSys, GUI svn.r5506)
;
_audit_update_record
;
2023-11-28 deposited with the CCDC.	2023-12-21 downloaded from the CCDC.
;
_cell_angle_alpha 105.599(2)
_cell_angle_beta 108.6990(10)
_cell_angle_gamma 108.5620(10)
_cell_formula_units_Z 2
_cell_length_a 11.4487(5)
_cell_length_b 11.5208(6)
_cell_length_c 12.9041(7)
_cell_measurement_reflns_used 9888
_cell_measurement_temperature 150(2)
_cell_measurement_theta_max 26.373
_cell_measurement_theta_min 2.795
_cell_volume 1391.81(13)
_computing_cell_refinement 'SAINT V8.40A (?, 2016)'
_computing_data_reduction 'SAINT V8.40A (?, 2016)'
_computing_molecular_graphics 'Olex2 (Dolomanov et al., 2009)'
_computing_publication_material 'Olex2 (Dolomanov et al., 2009)'
_computing_structure_refinement 'XL (Sheldrick, 2008)'
_computing_structure_solution
;
Superflip (Palatinus & Chapuis, 2007;Palatinus & van der Lee, 2008;
Palatinus et al., 2012)
;
_diffrn_ambient_temperature 150.0
_diffrn_measured_fraction_theta_full 1.000
_diffrn_measured_fraction_theta_max 1.000
_diffrn_measurement_device_type 'CCD area detector'
_diffrn_measurement_method 'phi and omega scans'
_diffrn_radiation_monochromator graphite
_diffrn_radiation_type MoK\a
_diffrn_radiation_wavelength 0.71073
_diffrn_reflns_av_R_equivalents 0.0534
_diffrn_reflns_av_unetI/netI 0.0309
_diffrn_reflns_Laue_measured_fraction_full 1.000
_diffrn_reflns_Laue_measured_fraction_max 1.000
_diffrn_reflns_limit_h_max 13
_diffrn_reflns_limit_h_min -13
_diffrn_reflns_limit_k_max 13
_diffrn_reflns_limit_k_min -13
_diffrn_reflns_limit_l_max 15
_diffrn_reflns_limit_l_min -15
_diffrn_reflns_number 37606
_diffrn_reflns_point_group_measured_fraction_full 1.000
_diffrn_reflns_point_group_measured_fraction_max 1.000
_diffrn_reflns_theta_full 25.099
_diffrn_reflns_theta_max 25.099
_diffrn_reflns_theta_min 2.048
_exptl_absorpt_coefficient_mu 10.533
_exptl_absorpt_correction_T_max 0.0276
_exptl_absorpt_correction_T_min 0.0094
_exptl_absorpt_correction_type none
_exptl_absorpt_process_details
;
SADABS-2016/2 (Bruker,2016/2) was used for absorption correction.
wR2(int) was 0.0939 before and 0.0600 after correction.
The Ratio of minimum to maximum transmission is 0.3406.
The \l/2 correction factor is Not present.
;
_exptl_crystal_colour red
_exptl_crystal_density_diffrn 2.337
_exptl_crystal_description block
_exptl_crystal_F_000 920
_exptl_crystal_size_max 0.23
_exptl_crystal_size_mid 0.22
_exptl_crystal_size_min 0.20
_refine_diff_density_max 1.232
_refine_diff_density_min -0.675
_refine_diff_density_rms 0.131
_refine_ls_extinction_method none
_refine_ls_goodness_of_fit_ref 1.008
_refine_ls_hydrogen_treatment constr
_refine_ls_matrix_type full
_refine_ls_number_parameters 347
_refine_ls_number_reflns 4968
_refine_ls_number_restraints 0
_refine_ls_restrained_S_all 1.008
_refine_ls_R_factor_all 0.0400
_refine_ls_R_factor_gt 0.0269
_refine_ls_shift/su_max 0.000
_refine_ls_shift/su_mean 0.000
_refine_ls_structure_factor_coef Fsqd
_refine_ls_weighting_details 'w=1/[\s^2^(Fo^2^)+(0.0370P)^2^+1.6059P] where P=(Fo^2^+2Fc^2^)/3'
_refine_ls_weighting_scheme calc
_refine_ls_wR_factor_gt 0.0625
_refine_ls_wR_factor_ref 0.0676
_reflns_Friedel_coverage 0.000
_reflns_number_gt 4054
_reflns_number_total 4968
_reflns_threshold_expression 'I > 2\s(I)'
_cod_data_source_file d3dt03197g2.cif
_cod_data_source_block k371
_cod_depositor_comments 'Adding full bibliography for 7714811--7714815.cif.'
_cod_original_cell_volume 1391.80(12)
_cod_database_code 7714813
_shelx_shelxl_version_number 2014/7
_shelx_space_group_comment
;
The symmetry employed for this shelxl refinement is uniquely defined
by the following loop, which should always be used as a source of
symmetry information in preference to the above space-group names.
They are only intended as comments.
;
_shelx_estimated_absorpt_t_max 0.187
_shelx_estimated_absorpt_t_min 0.108
_olex2_refinement_description
;
1. Fixed Uiso
 At 1.2 times of:
  All C(H) groups
 At 1.5 times of:
  All C(H,H,H) groups
2.a Aromatic/amide H refined with riding coordinates:
 C19(H19), C8(H8), C2(H2), C17(H17), C5(H5), C3(H3), C14(H14), C1(H1),
 C18(H18), C11(H11), C13(H13), C15(H15), C4(H4)
2.b Idealised Me refined as rotating group:
 C24(H24A,H24B,H24C), C22(H22A,H22B,H22C), C21(H21A,H21B,H21C), C20(H20A,H20B,
 H20C)
;
_olex2_submission_special_instructions 'No special instructions were received'

loop_
_space_group_symop_operation_xyz
'x, y, z'
'-x, -y, -z'

loop_
_atom_site_label
_atom_site_type_symbol
_atom_site_fract_x
_atom_site_fract_y
_atom_site_fract_z
_atom_site_U_iso_or_equiv
_atom_site_adp_type
_atom_site_occupancy
_atom_site_site_symmetry_order
_atom_site_calc_flag
_atom_site_refinement_flags_posn
_atom_site_refinement_flags_adp
_atom_site_refinement_flags_occupancy
_atom_site_disorder_assembly
_atom_site_disorder_group
Pt1 Pt 0.01493(2) -0.03567(2) 0.37090(2) 0.03139(8) Uani 1 1 d . . . . .
Pt3 Pt 0.40710(2) 0.67860(2) 0.78517(2) 0.03490(8) Uani 1 1 d . . . . .
S1 S 0.32166(17) 0.65457(18) 0.91303(15) 0.0394(4) Uani 1 1 d . . . . .
Cl4 Cl 0.36226(17) 0.86216(17) 0.79805(16) 0.0440(4) Uani 1 1 d . . . . .
Cl3 Cl 0.49626(17) 0.71556(19) 0.65263(16) 0.0463(4) Uani 1 1 d . . . . .
Cl2 Cl 0.44983(17) 0.49364(17) 0.76522(16) 0.0451(4) Uani 1 1 d . . . . .
Cl1 Cl -0.21772(15) -0.13094(17) 0.24912(15) 0.0417(4) Uani 1 1 d . . . . .
N2 N 0.2120(5) 0.0405(5) 0.4693(4) 0.0298(11) Uani 1 1 d . . . . .
N1 N 0.0226(5) -0.1933(5) 0.4060(5) 0.0337(12) Uani 1 1 d . . . . .
O2 O 0.1158(5) 0.0788(5) 0.1462(5) 0.0566(14) Uani 1 1 d . . . . .
N3 N 0.0727(5) 0.1465(5) 0.3659(4) 0.0318(11) Uani 1 1 d . . . . .
C12 C 0.1540(6) -0.1717(6) 0.4738(5) 0.0307(13) Uani 1 1 d . . . . .
C9 C 0.2619(6) -0.0358(6) 0.5128(5) 0.0325(14) Uani 1 1 d . . . . .
C10 C 0.2921(6) 0.1678(6) 0.4901(5) 0.0318(14) Uani 1 1 d . . . . .
N4 N 0.0741(5) -0.3907(5) 0.4676(5) 0.0378(13) Uani 1 1 d . . . . .
C19 C -0.0076(7) 0.1945(7) 0.3077(6) 0.0382(15) Uani 1 1 d . . . . .
H19 H -0.1045 0.1416 0.2645 0.046 Uiso 1 1 calc R . . . .
C16 C 0.2109(6) 0.2269(6) 0.4294(5) 0.0324(14) Uani 1 1 d . . . . .
C8 C 0.4004(6) 0.0170(6) 0.5866(5) 0.0337(14) Uani 1 1 d . . . . .
H8 H 0.4362 -0.0357 0.6195 0.040 Uiso 1 1 calc R . . . .
C6 C 0.6381(6) 0.2096(6) 0.6920(5) 0.0329(14) Uani 1 1 d . . . . .
C2 C 0.8394(7) 0.1880(7) 0.8027(6) 0.0416(16) Uani 1 1 d . . . . .
H2 H 0.8800 0.1332 0.8258 0.050 Uiso 1 1 calc R . . . .
C23 C 0.1683(7) 0.1111(7) 0.0849(6) 0.0455(17) Uani 1 1 d . . . . .
C17 C 0.2644(7) 0.3537(7) 0.4305(6) 0.0390(15) Uani 1 1 d . . . . .
H17 H 0.3607 0.4090 0.4754 0.047 Uiso 1 1 calc R . . . .
C5 C 0.7222(7) 0.3476(7) 0.7356(6) 0.0432(17) Uani 1 1 d . . . . .
H5 H 0.6834 0.4038 0.7131 0.052 Uiso 1 1 calc R . . . .
C3 C 0.9200(6) 0.3251(7) 0.8443(6) 0.0441(17) Uani 1 1 d . . . . .
H3 H 1.0158 0.3646 0.8956 0.053 Uiso 1 1 calc R . . . .
C14 C -0.0519(7) -0.4084(7) 0.4067(6) 0.0413(16) Uani 1 1 d . . . . .
H14 H -0.1266 -0.4906 0.3859 0.050 Uiso 1 1 calc R . . . .
C1 C 0.7013(6) 0.1318(6) 0.7281(6) 0.0364(15) Uani 1 1 d . . . . .
H1 H 0.6473 0.0380 0.7003 0.044 Uiso 1 1 calc R . . . .
C18 C 0.0516(7) 0.3205(7) 0.3113(6) 0.0450(17) Uani 1 1 d . . . . .
H18 H -0.0063 0.3521 0.2688 0.054 Uiso 1 1 calc R . . . .
N5 N 0.1870(6) 0.4009(6) 0.3718(5) 0.0439(14) Uani 1 1 d . . . . .
C11 C 0.4307(6) 0.2216(6) 0.5607(5) 0.0317(14) Uani 1 1 d . . . . .
H11 H 0.4886 0.3098 0.5744 0.038 Uiso 1 1 calc R . . . .
C7 C 0.4890(6) 0.1494(6) 0.6130(5) 0.0306(14) Uani 1 1 d . . . . .
C13 C 0.1758(7) -0.2732(6) 0.4998(6) 0.0363(15) Uani 1 1 d . . . . .
H13 H 0.2677 -0.2584 0.5426 0.044 Uiso 1 1 calc R . . . .
C15 C -0.0808(6) -0.3144(6) 0.3717(6) 0.0372(15) Uani 1 1 d . . . . .
H15 H -0.1730 -0.3343 0.3236 0.045 Uiso 1 1 calc R . . . .
C4 C 0.8596(7) 0.4020(7) 0.8104(7) 0.0485(18) Uani 1 1 d . . . . .
H4 H 0.9143 0.4959 0.8394 0.058 Uiso 1 1 calc R . . . .
C24 C 0.1764(8) 0.2345(8) 0.0645(8) 0.061(2) Uani 1 1 d . . . . .
H24A H 0.1236 0.2710 0.0981 0.091 Uiso 1 1 calc GR . . . .
H24B H 0.1381 0.2116 -0.0220 0.091 Uiso 1 1 calc GR . . . .
H24C H 0.2727 0.3019 0.1039 0.091 Uiso 1 1 calc GR . . . .
C22 C 0.2268(7) 0.0312(8) 0.0271(7) 0.054(2) Uani 1 1 d . . . . .
H22A H 0.3227 0.0613 0.0828 0.081 Uiso 1 1 calc GR . . . .
H22B H 0.2228 0.0435 -0.0460 0.081 Uiso 1 1 calc GR . . . .
H22C H 0.1735 -0.0642 0.0063 0.081 Uiso 1 1 calc GR . . . .
O1 O 0.1752(4) 0.6175(5) 0.8703(4) 0.0519(13) Uani 1 1 d . . . . .
C21 C 0.4155(8) 0.8062(8) 1.0447(6) 0.055(2) Uani 1 1 d . . . . .
H21A H 0.5130 0.8262 1.0789 0.083 Uiso 1 1 calc GR . . . .
H21B H 0.3803 0.7968 1.1034 0.083 Uiso 1 1 calc GR . . . .
H21C H 0.4051 0.8798 1.0247 0.083 Uiso 1 1 calc GR . . . .
C20 C 0.3541(8) 0.5430(9) 0.9747(7) 0.058(2) Uani 1 1 d . . . . .
H20A H 0.3143 0.4536 0.9100 0.087 Uiso 1 1 calc GR . . . .
H20B H 0.3124 0.5378 1.0299 0.087 Uiso 1 1 calc GR . . . .
H20C H 0.4536 0.5754 1.0186 0.087 Uiso 1 1 calc GR . . . .

loop_
_atom_site_aniso_label
_atom_site_aniso_U_11
_atom_site_aniso_U_22
_atom_site_aniso_U_33
_atom_site_aniso_U_23
_atom_site_aniso_U_13
_atom_site_aniso_U_12
Pt1 0.03133(13) 0.03441(15) 0.03128(14) 0.01483(11) 0.01406(11) 0.01667(11)
Pt3 0.03223(14) 0.03804(16) 0.03316(15) 0.01451(12) 0.01343(11) 0.01541(11)
S1 0.0367(9) 0.0471(10) 0.0365(9) 0.0191(8) 0.0165(7) 0.0195(8)
Cl4 0.0465(9) 0.0440(9) 0.0461(10) 0.0205(8) 0.0203(8) 0.0242(8)
Cl3 0.0435(9) 0.0618(11) 0.0452(10) 0.0274(9) 0.0256(8) 0.0262(8)
Cl2 0.0482(9) 0.0426(9) 0.0483(10) 0.0184(8) 0.0222(8) 0.0239(8)
Cl1 0.0339(8) 0.0474(10) 0.0421(9) 0.0196(8) 0.0128(7) 0.0193(7)
N2 0.029(3) 0.033(3) 0.031(3) 0.015(2) 0.014(2) 0.014(2)
N1 0.037(3) 0.037(3) 0.033(3) 0.017(2) 0.019(2) 0.018(2)
O2 0.059(3) 0.060(3) 0.054(3) 0.024(3) 0.029(3) 0.026(3)
N3 0.037(3) 0.030(3) 0.032(3) 0.015(2) 0.016(2) 0.016(2)
C12 0.031(3) 0.029(3) 0.030(3) 0.012(3) 0.014(3) 0.010(3)
C9 0.030(3) 0.036(3) 0.032(3) 0.015(3) 0.013(3) 0.018(3)
C10 0.041(3) 0.033(3) 0.031(3) 0.016(3) 0.021(3) 0.020(3)
N4 0.040(3) 0.034(3) 0.042(3) 0.020(3) 0.018(3) 0.016(2)
C19 0.042(4) 0.042(4) 0.037(4) 0.019(3) 0.017(3) 0.024(3)
C16 0.035(3) 0.037(4) 0.032(3) 0.016(3) 0.017(3) 0.020(3)
C8 0.037(3) 0.042(4) 0.027(3) 0.016(3) 0.015(3) 0.022(3)
C6 0.034(3) 0.034(3) 0.033(3) 0.014(3) 0.017(3) 0.015(3)
C2 0.038(4) 0.053(4) 0.038(4) 0.017(3) 0.018(3) 0.024(3)
C23 0.043(4) 0.046(4) 0.042(4) 0.022(4) 0.015(3) 0.015(3)
C17 0.041(4) 0.039(4) 0.042(4) 0.019(3) 0.020(3) 0.020(3)
C5 0.042(4) 0.041(4) 0.054(4) 0.025(3) 0.023(3) 0.021(3)
C3 0.027(3) 0.048(4) 0.049(4) 0.017(3) 0.012(3) 0.015(3)
C14 0.039(4) 0.030(4) 0.037(4) 0.007(3) 0.010(3) 0.007(3)
C1 0.033(3) 0.032(3) 0.038(4) 0.012(3) 0.014(3) 0.010(3)
C18 0.052(4) 0.049(4) 0.043(4) 0.020(3) 0.021(3) 0.031(4)
N5 0.052(4) 0.043(3) 0.052(4) 0.027(3) 0.025(3) 0.030(3)
C11 0.036(3) 0.032(3) 0.034(3) 0.017(3) 0.020(3) 0.017(3)
C7 0.034(3) 0.030(3) 0.031(3) 0.011(3) 0.018(3) 0.016(3)
C13 0.040(4) 0.036(4) 0.037(4) 0.018(3) 0.016(3) 0.018(3)
C15 0.032(3) 0.040(4) 0.035(4) 0.014(3) 0.015(3) 0.012(3)
C4 0.038(4) 0.040(4) 0.053(5) 0.016(4) 0.015(3) 0.008(3)
C24 0.064(5) 0.057(5) 0.067(6) 0.033(4) 0.029(4) 0.028(4)
C22 0.049(4) 0.058(5) 0.051(5) 0.016(4) 0.025(4) 0.022(4)
O1 0.034(3) 0.074(4) 0.051(3) 0.032(3) 0.023(2) 0.019(2)
C21 0.052(4) 0.064(5) 0.037(4) 0.008(4) 0.016(3) 0.026(4)
C20 0.068(5) 0.074(6) 0.057(5) 0.039(4) 0.036(4) 0.042(5)

loop_
_atom_type_symbol
_atom_type_description
_atom_type_scat_dispersion_real
_atom_type_scat_dispersion_imag
_atom_type_scat_source
C C 0.0033 0.0016 'International Tables Vol C Tables 4.2.6.8 and 6.1.1.4'
H H 0.0000 0.0000 'International Tables Vol C Tables 4.2.6.8 and 6.1.1.4'
Cl Cl 0.1484 0.1585 'International Tables Vol C Tables 4.2.6.8 and 6.1.1.4'
N N 0.0061 0.0033 'International Tables Vol C Tables 4.2.6.8 and 6.1.1.4'
O O 0.0106 0.0060 'International Tables Vol C Tables 4.2.6.8 and 6.1.1.4'
Pt Pt -1.7033 8.3905 'International Tables Vol C Tables 4.2.6.8 and 6.1.1.4'
S S 0.1246 0.1234 'International Tables Vol C Tables 4.2.6.8 and 6.1.1.4'

loop_
_geom_angle_atom_site_label_1
_geom_angle_atom_site_label_2
_geom_angle_atom_site_label_3
_geom_angle
_geom_angle_site_symmetry_1
_geom_angle_site_symmetry_3
_geom_angle_publ_flag
N2 Pt1 Cl1 177.96(15) . . ?
N2 Pt1 N1 81.0(2) . . ?
N2 Pt1 N3 80.7(2) . . ?
N1 Pt1 Cl1 98.27(15) . . ?
N1 Pt1 N3 161.6(2) . . ?
N3 Pt1 Cl1 100.03(15) . . ?
S1 Pt3 Cl4 87.72(6) . . ?
S1 Pt3 Cl3 176.71(6) . . ?
S1 Pt3 Cl2 93.92(7) . . ?
Cl4 Pt3 Cl3 89.02(6) . . ?
Cl2 Pt3 Cl4 177.97(6) . . ?
Cl2 Pt3 Cl3 89.35(6) . . ?
O1 S1 Pt3 116.4(2) . . ?
O1 S1 C21 109.2(3) . . ?
O1 S1 C20 107.1(4) . . ?
C21 S1 Pt3 108.3(3) . . ?
C20 S1 Pt3 114.7(3) . . ?
C20 S1 C21 99.7(4) . . ?
C9 N2 Pt1 118.2(4) . . ?
C9 N2 C10 123.4(5) . . ?
C10 N2 Pt1 118.4(4) . . ?
C12 N1 Pt1 113.3(4) . . ?
C15 N1 Pt1 129.4(4) . . ?
C15 N1 C12 117.2(5) . . ?
C19 N3 Pt1 128.0(4) . . ?
C19 N3 C16 118.5(5) . . ?
C16 N3 Pt1 113.6(4) . . ?
N1 C12 C9 114.7(5) . . ?
C13 C12 N1 119.8(6) . . ?
C13 C12 C9 125.4(6) . . ?
N2 C9 C12 112.6(5) . . ?
N2 C9 C8 119.6(6) . . ?
C8 C9 C12 127.8(6) . . ?
N2 C10 C16 111.9(5) . . ?
N2 C10 C11 118.2(6) . . ?
C11 C10 C16 129.9(6) . . ?
C14 N4 C13 117.0(6) . . ?
N3 C19 H19 120.2 . . ?
N3 C19 C18 119.5(6) . . ?
C18 C19 H19 120.2 . . ?
N3 C16 C10 115.5(5) . . ?
N3 C16 C17 119.3(6) . . ?
C17 C16 C10 125.2(6) . . ?
C9 C8 H8 120.1 . . ?
C9 C8 C7 119.8(6) . . ?
C7 C8 H8 120.1 . . ?
C5 C6 C1 117.1(6) . . ?
C5 C6 C7 121.4(6) . . ?
C1 C6 C7 121.5(6) . . ?
C3 C2 H2 120.0 . . ?
C1 C2 H2 120.0 . . ?
C1 C2 C3 120.0(7) . . ?
O2 C23 C24 120.6(7) . . ?
O2 C23 C22 121.8(7) . . ?
C22 C23 C24 117.7(7) . . ?
C16 C17 H17 118.6 . . ?
N5 C17 C16 122.8(6) . . ?
N5 C17 H17 118.6 . . ?
C6 C5 H5 119.7 . . ?
C4 C5 C6 120.6(7) . . ?
C4 C5 H5 119.7 . . ?
C2 C3 H3 120.5 . . ?
C4 C3 C2 119.0(6) . . ?
C4 C3 H3 120.5 . . ?
N4 C14 H14 118.2 . . ?
N4 C14 C15 123.5(6) . . ?
C15 C14 H14 118.2 . . ?
C6 C1 H1 119.3 . . ?
C2 C1 C6 121.5(6) . . ?
C2 C1 H1 119.3 . . ?
C19 C18 H18 118.4 . . ?
N5 C18 C19 123.3(7) . . ?
N5 C18 H18 118.4 . . ?
C17 N5 C18 116.6(6) . . ?
C10 C11 H11 119.3 . . ?
C10 C11 C7 121.4(6) . . ?
C7 C11 H11 119.3 . . ?
C8 C7 C6 121.4(6) . . ?
C11 C7 C8 117.5(6) . . ?
C11 C7 C6 121.1(6) . . ?
C12 C13 H13 118.7 . . ?
N4 C13 C12 122.5(6) . . ?
N4 C13 H13 118.7 . . ?
N1 C15 C14 119.7(6) . . ?
N1 C15 H15 120.2 . . ?
C14 C15 H15 120.2 . . ?
C5 C4 H4 119.1 . . ?
C3 C4 C5 121.8(7) . . ?
C3 C4 H4 119.1 . . ?
C23 C24 H24A 109.5 . . ?
C23 C24 H24B 109.5 . . ?
C23 C24 H24C 109.5 . . ?
H24A C24 H24B 109.5 . . ?
H24A C24 H24C 109.5 . . ?
H24B C24 H24C 109.5 . . ?
C23 C22 H22A 109.5 . . ?
C23 C22 H22B 109.5 . . ?
C23 C22 H22C 109.5 . . ?
H22A C22 H22B 109.5 . . ?
H22A C22 H22C 109.5 . . ?
H22B C22 H22C 109.5 . . ?
S1 C21 H21A 109.5 . . ?
S1 C21 H21B 109.5 . . ?
S1 C21 H21C 109.5 . . ?
H21A C21 H21B 109.5 . . ?
H21A C21 H21C 109.5 . . ?
H21B C21 H21C 109.5 . . ?
S1 C20 H20A 109.5 . . ?
S1 C20 H20B 109.5 . . ?
S1 C20 H20C 109.5 . . ?
H20A C20 H20B 109.5 . . ?
H20A C20 H20C 109.5 . . ?
H20B C20 H20C 109.5 . . ?

loop_
_geom_bond_atom_site_label_1
_geom_bond_atom_site_label_2
_geom_bond_distance
_geom_bond_site_symmetry_2
_geom_bond_publ_flag
Pt1 Cl1 2.3014(15) . ?
Pt1 N2 1.944(5) . ?
Pt1 N1 2.007(5) . ?
Pt1 N3 2.015(5) . ?
Pt3 S1 2.2055(17) . ?
Pt3 Cl4 2.3065(17) . ?
Pt3 Cl3 2.3200(17) . ?
Pt3 Cl2 2.3013(17) . ?
S1 O1 1.457(5) . ?
S1 C21 1.770(7) . ?
S1 C20 1.757(8) . ?
N2 C9 1.339(8) . ?
N2 C10 1.355(8) . ?
N1 C12 1.375(8) . ?
N1 C15 1.350(8) . ?
O2 C23 1.202(8) . ?
N3 C19 1.350(8) . ?
N3 C16 1.364(8) . ?
C12 C9 1.475(8) . ?
C12 C13 1.373(9) . ?
C9 C8 1.378(8) . ?
C10 C16 1.471(8) . ?
C10 C11 1.370(8) . ?
N4 C14 1.319(8) . ?
N4 C13 1.321(8) . ?
C19 H19 0.9500 . ?
C19 C18 1.373(10) . ?
C16 C17 1.386(9) . ?
C8 H8 0.9500 . ?
C8 C7 1.409(9) . ?
C6 C5 1.403(9) . ?
C6 C1 1.403(9) . ?
C6 C7 1.478(8) . ?
C2 H2 0.9500 . ?
C2 C3 1.391(10) . ?
C2 C1 1.372(9) . ?
C23 C24 1.494(10) . ?
C23 C22 1.482(10) . ?
C17 H17 0.9500 . ?
C17 N5 1.325(8) . ?
C5 H5 0.9500 . ?
C5 C4 1.368(9) . ?
C3 H3 0.9500 . ?
C3 C4 1.364(10) . ?
C14 H14 0.9500 . ?
C14 C15 1.371(9) . ?
C1 H1 0.9500 . ?
C18 H18 0.9500 . ?
C18 N5 1.338(9) . ?
C11 H11 0.9500 . ?
C11 C7 1.399(9) . ?
C13 H13 0.9500 . ?
C15 H15 0.9500 . ?
C4 H4 0.9500 . ?
C24 H24A 0.9800 . ?
C24 H24B 0.9800 . ?
C24 H24C 0.9800 . ?
C22 H22A 0.9800 . ?
C22 H22B 0.9800 . ?
C22 H22C 0.9800 . ?
C21 H21A 0.9800 . ?
C21 H21B 0.9800 . ?
C21 H21C 0.9800 . ?
C20 H20A 0.9800 . ?
C20 H20B 0.9800 . ?
C20 H20C 0.9800 . ?

loop_
_geom_torsion_atom_site_label_1
_geom_torsion_atom_site_label_2
_geom_torsion_atom_site_label_3
_geom_torsion_atom_site_label_4
_geom_torsion
_geom_torsion_site_symmetry_1
_geom_torsion_site_symmetry_2
_geom_torsion_site_symmetry_3
_geom_torsion_site_symmetry_4
_geom_torsion_publ_flag
Pt1 N2 C9 C12 1.7(7) . . . . ?
Pt1 N2 C9 C8 -177.6(4) . . . . ?
Pt1 N2 C10 C16 -1.0(6) . . . . ?
Pt1 N2 C10 C11 179.2(4) . . . . ?
Pt1 N1 C12 C9 3.2(6) . . . . ?
Pt1 N1 C12 C13 -176.7(5) . . . . ?
Pt1 N1 C15 C14 -179.8(5) . . . . ?
Pt1 N3 C19 C18 -177.6(5) . . . . ?
Pt1 N3 C16 C10 -0.4(6) . . . . ?
Pt1 N3 C16 C17 178.3(5) . . . . ?
N2 C9 C8 C7 -1.6(9) . . . . ?
N2 C10 C16 N3 0.9(7) . . . . ?
N2 C10 C16 C17 -177.7(6) . . . . ?
N2 C10 C11 C7 -1.6(9) . . . . ?
N1 C12 C9 N2 -3.2(8) . . . . ?
N1 C12 C9 C8 176.0(6) . . . . ?
N1 C12 C13 N4 -3.8(10) . . . . ?
N3 C19 C18 N5 -1.0(10) . . . . ?
N3 C16 C17 N5 -0.3(9) . . . . ?
C12 N1 C15 C14 1.1(9) . . . . ?
C12 C9 C8 C7 179.2(6) . . . . ?
C9 N2 C10 C16 178.8(5) . . . . ?
C9 N2 C10 C11 -0.9(9) . . . . ?
C9 C12 C13 N4 176.3(6) . . . . ?
C9 C8 C7 C6 179.8(6) . . . . ?
C9 C8 C7 C11 -0.8(9) . . . . ?
C10 N2 C9 C12 -178.1(5) . . . . ?
C10 N2 C9 C8 2.6(9) . . . . ?
C10 C16 C17 N5 178.2(6) . . . . ?
C10 C11 C7 C8 2.4(9) . . . . ?
C10 C11 C7 C6 -178.1(5) . . . . ?
N4 C14 C15 N1 -4.0(10) . . . . ?
C19 N3 C16 C10 -179.7(5) . . . . ?
C19 N3 C16 C17 -1.0(8) . . . . ?
C19 C18 N5 C17 -0.4(10) . . . . ?
C16 N3 C19 C18 1.6(9) . . . . ?
C16 C10 C11 C7 178.7(6) . . . . ?
C16 C17 N5 C18 1.0(10) . . . . ?
C6 C5 C4 C3 0.6(11) . . . . ?
C2 C3 C4 C5 -0.6(11) . . . . ?
C5 C6 C1 C2 -0.1(9) . . . . ?
C5 C6 C7 C8 -168.5(6) . . . . ?
C5 C6 C7 C11 12.1(9) . . . . ?
C3 C2 C1 C6 0.1(10) . . . . ?
C14 N4 C13 C12 1.0(9) . . . . ?
C1 C6 C5 C4 -0.2(10) . . . . ?
C1 C6 C7 C8 10.5(9) . . . . ?
C1 C6 C7 C11 -168.9(6) . . . . ?
C1 C2 C3 C4 0.3(10) . . . . ?
C11 C10 C16 N3 -179.4(6) . . . . ?
C11 C10 C16 C17 2.0(10) . . . . ?
C7 C6 C5 C4 178.8(6) . . . . ?
C7 C6 C1 C2 -179.2(6) . . . . ?
C13 C12 C9 N2 176.7(6) . . . . ?
C13 C12 C9 C8 -4.1(10) . . . . ?
C13 N4 C14 C15 2.9(10) . . . . ?
C15 N1 C12 C9 -177.6(5) . . . . ?
C15 N1 C12 C13 2.5(8) . . . . ?
